data_9016289
loop_
_publ_author_name
'Hazen, R. M.'

_publ_section_title
;
 Effects of temperature and pressure on the crystal structure of ferromagnesian
 olivine
 T = 900 deg C,P = 1 atm
;
_journal_name_full 'American Mineralogist'
_journal_page_first 286
_journal_page_last 295
_journal_volume 62
_journal_year 1977
_chemical_compound_source 'Franklin, New Jersey, USA'
_chemical_formula_sum 'Fe1.1 Mg0.75 Mn0.15 O4 Si'
_chemical_name_mineral Fayalite
_space_group_IT_number 62
_symmetry_space_group_name_Hall '-P 2c 2ab'
_symmetry_space_group_name_H-M 'P b n m'
_cell_angle_alpha 90
_cell_angle_beta 90
_cell_angle_gamma 90
_cell_length_a 4.838
_cell_length_b 10.490
_cell_length_c 6.136
_cell_formula_units_Z 4
_cell_volume 311.406
_database_code_amcsd 0000573
_exptl_crystal_density_diffrn 3.839
_cod_original_formula_sum '(Fe1.1 Mg.75 Mn.15) Si O4'
_cod_database_code 9016289

loop_
_space_group_symop_operation_xyz
x,y,z
x,y,1/2-z
-x,-y,1/2+z
1/2+x,1/2-y,1/2+z
1/2-x,1/2+y,1/2-z
1/2-x,1/2+y,z
1/2+x,1/2-y,-z
-x,-y,-z

loop_
_atom_site_label
_atom_site_fract_x
_atom_site_fract_y
_atom_site_fract_z
_atom_site_occupancy
_atom_site_U_iso_or_equiv
Fe1 0.00000 0.00000 0.00000 0.56200 0.03002
Mg1 0.00000 0.00000 0.00000 0.36100 0.03002
Mn1 0.00000 0.00000 0.00000 0.07700 0.03002
Fe2 0.99400 0.27990 0.25000 0.53800 0.02140
Mg2 0.99400 0.27990 0.25000 0.38900 0.02140
Mn2 0.99400 0.27990 0.25000 0.07300 0.02140
Si 0.44500 0.09590 0.25000 1.00000 0.01343
O1 0.81400 0.08820 0.25000 1.00000 0.03344
O2 0.21000 0.45030 0.25000 1.00000 0.01127
O3 0.28000 0.16150 0.04470 1.00000 0.02330

loop_
_cod_related_entry_id
_cod_related_entry_database
_cod_related_entry_code
1 AMCSD 0000573
